data_7040709
loop_
_publ_author_name
'Wang, Xiaoqing'
'Liu, Qingsong'
'Qi, Fen'
'Li, Lin'
'Yu, Hai-Dong'
'Liu, Zhipeng'
'Huang, Wei'

_publ_section_title
;
 Benzothiazole-pyrimidine-based BODIPY analogues: promising luminophores
 with fluorescence sensing and imaging ability and asymmetrization-induced
 solid-state emission.
;
_journal_issue 43
_journal_name_full 'Dalton transactions (Cambridge, England : 2003)'
_journal_page_first 17274
_journal_page_last 17280
_journal_paper_doi 10.1039/c6dt03469a
_journal_volume 45
_journal_year 2016
_chemical_formula_sum 'C13 H6 B Cl F2 N4 O0 S'
_chemical_formula_weight 334.54
_chemical_name_systematic
; 
 ? 
;
_space_group_IT_number 2
_symmetry_cell_setting triclinic
_symmetry_space_group_name_Hall '-P 1'
_symmetry_space_group_name_H-M 'P -1'
_atom_sites_solution_hydrogens geom
_atom_sites_solution_primary direct
_atom_sites_solution_secondary difmap
_audit_block_doi 10.5517/ccdc.csd.cc1lbv5y
_audit_creation_method SHELXL-97
_audit_update_record
;
2016-03-23 deposited with the CCDC.
2016-09-23 downloaded from the CCDC.
;
_cell_angle_alpha 100.080(12)
_cell_angle_beta 93.490(12)
_cell_angle_gamma 103.522(13)
_cell_formula_units_Z 4
_cell_length_a 9.628(9)
_cell_length_b 11.936(12)
_cell_length_c 12.293(12)
_cell_measurement_reflns_used 2451
_cell_measurement_temperature 298(2)
_cell_measurement_theta_max 27.2255
_cell_measurement_theta_min 2.692
_cell_volume 1345(2)
_computing_cell_refinement 'Bruker SMART'
_computing_data_collection 'Bruker SMART'
_computing_data_reduction 'Bruker SHELXTL'
_computing_molecular_graphics 'Bruker SHELXTL'
_computing_publication_material 'Bruker SHELXTL'
_computing_structure_refinement 'SHELXL-97 (Sheldrick, 1997)'
_computing_structure_solution 'SHELXS-97 (Sheldrick, 1990)'
_diffrn_ambient_temperature 298(2)
_diffrn_measured_fraction_theta_full 0.978
_diffrn_measured_fraction_theta_max 0.978
_diffrn_measurement_device_type 'CCD area detector'
_diffrn_measurement_method 'phi and omega scans'
_diffrn_radiation_monochromator graphite
_diffrn_radiation_source 'fine-focus sealed tube'
_diffrn_radiation_type MoK\a
_diffrn_radiation_wavelength 0.71073
_diffrn_reflns_av_R_equivalents 0.0503
_diffrn_reflns_av_sigmaI/netI 0.0627
_diffrn_reflns_limit_h_max 10
_diffrn_reflns_limit_h_min -11
_diffrn_reflns_limit_k_max 14
_diffrn_reflns_limit_k_min -8
_diffrn_reflns_limit_l_max 14
_diffrn_reflns_limit_l_min -14
_diffrn_reflns_number 6760
_diffrn_reflns_theta_full 25.02
_diffrn_reflns_theta_max 25.02
_diffrn_reflns_theta_min 2.46
_exptl_absorpt_coefficient_mu 0.461
_exptl_absorpt_correction_T_max 0.9773
_exptl_absorpt_correction_T_min 0.9640
_exptl_absorpt_correction_type multi-scan
_exptl_absorpt_process_details sadabs
_exptl_crystal_colour yellow
_exptl_crystal_density_diffrn 1.652
_exptl_crystal_density_method 'not measured'
_exptl_crystal_description block
_exptl_crystal_F_000 672
_exptl_crystal_size_max 0.08
_exptl_crystal_size_mid 0.06
_exptl_crystal_size_min 0.05
_refine_diff_density_max 1.219
_refine_diff_density_min -0.873
_refine_diff_density_rms 0.174
_refine_ls_extinction_method none
_refine_ls_goodness_of_fit_ref 1.137
_refine_ls_hydrogen_treatment constr
_refine_ls_matrix_type full
_refine_ls_number_parameters 397
_refine_ls_number_reflns 4632
_refine_ls_number_restraints 0
_refine_ls_restrained_S_all 1.137
_refine_ls_R_factor_all 0.1250
_refine_ls_R_factor_gt 0.1018
_refine_ls_shift/su_max 0.003
_refine_ls_shift/su_mean 0.000
_refine_ls_structure_factor_coef Fsqd
_refine_ls_weighting_details 'calc w=1/[\s^2^(Fo^2^)+(0.2000P)^2^+0.0000P] where P=(Fo^2^+2Fc^2^)/3'
_refine_ls_weighting_scheme calc
_refine_ls_wR_factor_gt 0.2816
_refine_ls_wR_factor_ref 0.3009
_reflns_number_gt 3291
_reflns_number_total 4632
_reflns_threshold_expression >2sigma(I)
_cod_data_source_file c6dt03469a2.cif
_cod_data_source_block 150402d
_cod_depositor_comments
;
The following automatic conversions were performed:

'_symmetry_cell_setting' value 'Triclinic' changed to 'triclinic'
according to
/usr/data/users/saulius/crontab/automatic-downloads/rss-feeds/RSC/lib/dictionaries/cif_core.dic
dictionary named 'cif_core.dic' version 2.4.2 from 2011-04-26.

Automatic conversion script
Id: cif_fix_values 4268 2015-11-12 08:31:59Z antanas 

 Adding full bibliography for 7040707--7040713.cif.
;
_cod_original_sg_symbol_H-M 'P-1   '
_cod_database_code 7040709

loop_
_symmetry_equiv_pos_as_xyz
'x, y, z'
'-x, -y, -z'

loop_
_atom_site_label
_atom_site_type_symbol
_atom_site_fract_x
_atom_site_fract_y
_atom_site_fract_z
_atom_site_U_iso_or_equiv
_atom_site_adp_type
_atom_site_occupancy
_atom_site_symmetry_multiplicity
_atom_site_calc_flag
_atom_site_refinement_flags
Cl1 Cl 0.59475(17) 0.58484(14) 0.23984(13) 0.0481(5) Uani 1 1 d .
S1 S 0.48619(17) -0.08521(14) 0.27893(14) 0.0442(5) Uani 1 1 d .
N2 N 0.3918(5) 0.2730(4) 0.3701(4) 0.0336(11) Uani 1 1 d .
N1 N 0.3540(5) 0.0576(4) 0.3832(4) 0.0334(11) Uani 1 1 d .
F2 F 0.3186(4) 0.2022(3) 0.5353(3) 0.0505(10) Uani 1 1 d .
F1 F 0.1584(3) 0.1523(3) 0.3833(3) 0.0533(10) Uani 1 1 d .
N3 N 0.4265(5) 0.4763(4) 0.3659(4) 0.0422(12) Uani 1 1 d .
C8 C 0.5124(6) 0.1474(5) 0.2597(5) 0.0375(13) Uani 1 1 d .
C10 C 0.4864(5) 0.2575(5) 0.2915(4) 0.0335(13) Uani 1 1 d .
C11 C 0.5513(6) 0.3575(5) 0.2495(5) 0.0356(13) Uani 1 1 d .
H11 H 0.6146 0.3530 0.1957 0.043 Uiso 1 1 calc R
C13 C 0.3685(6) 0.3804(5) 0.4019(5) 0.0374(13) Uani 1 1 d .
H13 H 0.3046 0.3874 0.4549 0.045 Uiso 1 1 calc R
C7 C 0.4487(6) 0.0497(5) 0.3075(5) 0.0354(13) Uani 1 1 d .
C6 C 0.3061(6) -0.0473(5) 0.4203(4) 0.0337(12) Uani 1 1 d .
C3 C 0.2402(7) -0.2660(6) 0.4783(6) 0.0488(16) Uani 1 1 d .
H3 H 0.2187 -0.3384 0.5001 0.059 Uiso 1 1 calc R
C12 C 0.5189(6) 0.4606(5) 0.2899(4) 0.0327(12) Uani 1 1 d .
C1 C 0.3693(6) -0.1358(5) 0.3734(5) 0.0373(13) Uani 1 1 d .
B1 B 0.3003(7) 0.1699(6) 0.4222(5) 0.0344(14) Uani 1 1 d .
C2 C 0.3383(7) -0.2457(6) 0.4022(5) 0.0447(15) Uani 1 1 d .
H2 H 0.3822 -0.3037 0.3713 0.054 Uiso 1 1 calc R
C4 C 0.1731(7) -0.1798(6) 0.5228(5) 0.0504(16) Uani 1 1 d .
H4 H 0.1051 -0.1963 0.5721 0.060 Uiso 1 1 calc R
C9 C 0.6063(8) 0.1304(6) 0.1767(6) 0.0486(16) Uani 1 1 d .
C5 C 0.2057(7) -0.0696(6) 0.4950(5) 0.0442(15) Uani 1 1 d .
H5 H 0.1613 -0.0119 0.5258 0.053 Uiso 1 1 calc R
N4 N 0.6817(8) 0.1197(6) 0.1093(6) 0.079(2) Uani 1 1 d .
S2 S 0.96793(17) 0.66615(14) 0.75489(13) 0.0430(5) Uani 1 1 d .
Cl2 Cl 1.11445(18) 0.04124(15) 0.75630(15) 0.0531(5) Uani 1 1 d .
N6 N 0.8866(5) 0.3142(4) 0.8629(4) 0.0342(11) Uani 1 1 d .
N5 N 0.8414(5) 0.5154(4) 0.8666(4) 0.0333(11) Uani 1 1 d .
F4 F 0.8321(4) 0.4274(4) 1.0281(3) 0.0536(10) Uani 1 1 d .
F3 F 0.6554(3) 0.3489(3) 0.8884(3) 0.0541(10) Uani 1 1 d .
C19 C 0.7963(6) 0.6176(5) 0.9034(5) 0.0357(13) Uani 1 1 d .
C20 C 0.9313(6) 0.5276(5) 0.7868(4) 0.0342(13) Uani 1 1 d .
C23 C 0.9749(5) 0.3301(5) 0.7790(4) 0.0314(12) Uani 1 1 d .
C24 C 1.0456(6) 0.2433(5) 0.7424(5) 0.0385(14) Uani 1 1 d .
H24 H 1.1058 0.2505 0.6864 0.046 Uiso 1 1 calc R
C14 C 0.8580(6) 0.7105(6) 0.8531(5) 0.0395(14) Uani 1 1 d .
N7 N 0.9329(6) 0.1289(5) 0.8697(4) 0.0465(13) Uani 1 1 d .
C21 C 0.9922(6) 0.4362(5) 0.7401(4) 0.0352(13) Uani 1 1 d .
C15 C 0.8298(7) 0.8204(6) 0.8800(5) 0.0478(16) Uani 1 1 d .
H15 H 0.8727 0.8821 0.8467 0.057 Uiso 1 1 calc R
C22 C 1.0786(6) 0.4553(5) 0.6510(5) 0.0389(14) Uani 1 1 d .
N8 N 1.1453(6) 0.4675(5) 0.5788(5) 0.0547(15) Uani 1 1 d .
C18 C 0.6994(7) 0.6330(6) 0.9813(5) 0.0439(15) Uani 1 1 d .
H18 H 0.6558 0.5715 1.0146 0.053 Uiso 1 1 calc R
B2 B 0.7990(7) 0.4023(6) 0.9156(5) 0.0360(15) Uani 1 1 d .
C26 C 0.8702(6) 0.2137(6) 0.9012(5) 0.0423(14) Uani 1 1 d .
H26 H 0.8081 0.2032 0.9557 0.051 Uiso 1 1 calc R
C25 C 1.0236(6) 0.1481(5) 0.7913(5) 0.0388(13) Uani 1 1 d .
C16 C 0.7342(7) 0.8340(6) 0.9594(5) 0.0499(16) Uani 1 1 d .
H16 H 0.7133 0.9065 0.9803 0.060 Uiso 1 1 calc R
C17 C 0.6698(7) 0.7405(6) 1.0076(5) 0.0496(16) Uani 1 1 d .
H17 H 0.6050 0.7514 1.0590 0.060 Uiso 1 1 calc R

loop_
_atom_site_aniso_label
_atom_site_aniso_U_11
_atom_site_aniso_U_22
_atom_site_aniso_U_33
_atom_site_aniso_U_23
_atom_site_aniso_U_13
_atom_site_aniso_U_12
Cl1 0.0528(9) 0.0407(9) 0.0546(10) 0.0200(7) 0.0112(7) 0.0100(7)
S1 0.0433(9) 0.0360(9) 0.0588(10) 0.0115(7) 0.0198(7) 0.0154(7)
N2 0.033(2) 0.036(3) 0.033(2) 0.008(2) 0.0078(19) 0.008(2)
N1 0.031(2) 0.036(3) 0.034(2) 0.009(2) 0.0068(19) 0.008(2)
F2 0.073(2) 0.047(2) 0.0346(18) 0.0084(15) 0.0189(16) 0.0170(19)
F1 0.0303(18) 0.056(2) 0.078(3) 0.0226(19) 0.0087(17) 0.0115(17)
N3 0.047(3) 0.038(3) 0.043(3) 0.009(2) 0.007(2) 0.011(2)
C8 0.033(3) 0.040(3) 0.041(3) 0.012(3) 0.010(2) 0.008(3)
C10 0.024(3) 0.043(3) 0.032(3) 0.002(2) 0.004(2) 0.008(2)
C11 0.034(3) 0.037(3) 0.037(3) 0.010(2) 0.008(2) 0.009(3)
C13 0.039(3) 0.036(3) 0.038(3) 0.005(2) 0.009(2) 0.013(3)
C7 0.035(3) 0.040(3) 0.032(3) 0.007(2) 0.004(2) 0.011(3)
C6 0.037(3) 0.030(3) 0.034(3) 0.007(2) 0.004(2) 0.008(2)
C3 0.050(4) 0.041(4) 0.056(4) 0.022(3) -0.002(3) 0.003(3)
C12 0.033(3) 0.034(3) 0.031(3) 0.012(2) -0.001(2) 0.005(2)
C1 0.031(3) 0.039(3) 0.044(3) 0.011(3) 0.004(2) 0.010(3)
B1 0.033(3) 0.035(4) 0.037(3) 0.010(3) 0.013(3) 0.007(3)
C2 0.044(3) 0.037(3) 0.053(4) 0.009(3) -0.005(3) 0.012(3)
C4 0.056(4) 0.049(4) 0.048(4) 0.018(3) 0.010(3) 0.010(3)
C9 0.063(4) 0.040(3) 0.054(4) 0.017(3) 0.028(3) 0.024(3)
C5 0.056(4) 0.043(4) 0.035(3) 0.009(3) 0.012(3) 0.014(3)
N4 0.099(5) 0.073(5) 0.093(5) 0.039(4) 0.067(4) 0.044(4)
S2 0.0441(9) 0.0445(9) 0.0479(9) 0.0216(7) 0.0155(7) 0.0139(7)
Cl2 0.0545(10) 0.0473(10) 0.0639(11) 0.0105(8) 0.0170(8) 0.0226(8)
N6 0.034(2) 0.040(3) 0.033(2) 0.014(2) 0.0092(19) 0.012(2)
N5 0.034(2) 0.037(3) 0.030(2) 0.0099(19) 0.0066(19) 0.008(2)
F4 0.075(3) 0.065(2) 0.0333(18) 0.0196(17) 0.0125(17) 0.034(2)
F3 0.0304(18) 0.054(2) 0.080(3) 0.0211(19) 0.0107(17) 0.0078(16)
C19 0.038(3) 0.038(3) 0.033(3) 0.014(2) 0.003(2) 0.009(3)
C20 0.031(3) 0.040(3) 0.034(3) 0.015(2) 0.004(2) 0.008(2)
C23 0.023(2) 0.043(3) 0.031(3) 0.012(2) 0.004(2) 0.007(2)
C24 0.032(3) 0.051(4) 0.037(3) 0.013(3) 0.009(2) 0.015(3)
C14 0.039(3) 0.044(4) 0.037(3) 0.014(3) 0.004(2) 0.009(3)
N7 0.058(3) 0.043(3) 0.051(3) 0.024(2) 0.018(3) 0.021(3)
C21 0.032(3) 0.042(3) 0.033(3) 0.011(2) 0.002(2) 0.009(3)
C15 0.049(4) 0.046(4) 0.050(4) 0.018(3) 0.000(3) 0.010(3)
C22 0.038(3) 0.043(3) 0.044(3) 0.021(3) 0.014(3) 0.016(3)
N8 0.062(4) 0.065(4) 0.053(3) 0.025(3) 0.026(3) 0.031(3)
C18 0.046(3) 0.052(4) 0.038(3) 0.012(3) 0.013(3) 0.016(3)
B2 0.043(4) 0.044(4) 0.033(3) 0.020(3) 0.016(3) 0.021(3)
C26 0.044(3) 0.047(4) 0.046(3) 0.024(3) 0.015(3) 0.018(3)
C25 0.036(3) 0.035(3) 0.045(3) 0.009(2) 0.007(2) 0.007(3)
C16 0.064(4) 0.043(4) 0.048(4) 0.007(3) 0.004(3) 0.024(3)
C17 0.057(4) 0.058(4) 0.040(3) 0.009(3) 0.009(3) 0.025(3)

loop_
_atom_type_symbol
_atom_type_description
_atom_type_scat_dispersion_real
_atom_type_scat_dispersion_imag
_atom_type_scat_source
C C 0.0033 0.0016 'International Tables Vol C Tables 4.2.6.8 and 6.1.1.4'
H H 0.0000 0.0000 'International Tables Vol C Tables 4.2.6.8 and 6.1.1.4'
N N 0.0061 0.0033 'International Tables Vol C Tables 4.2.6.8 and 6.1.1.4'
O O 0.0106 0.0060 'International Tables Vol C Tables 4.2.6.8 and 6.1.1.4'
S S 0.1246 0.1234 'International Tables Vol C Tables 4.2.6.8 and 6.1.1.4'
Cl Cl 0.1484 0.1585 'International Tables Vol C Tables 4.2.6.8 and 6.1.1.4'
B B 0.0013 0.0007 'International Tables Vol C Tables 4.2.6.8 and 6.1.1.4'
F F 0.0171 0.0103 'International Tables Vol C Tables 4.2.6.8 and 6.1.1.4'

loop_
_geom_angle_atom_site_label_1
_geom_angle_atom_site_label_2
_geom_angle_atom_site_label_3
_geom_angle
C7 S1 C1 90.5(3)
C13 N2 C10 119.0(5)
C13 N2 B1 116.6(5)
C10 N2 B1 124.4(5)
C7 N1 C6 112.4(5)
C7 N1 B1 123.9(5)
C6 N1 B1 123.7(4)
C13 N3 C12 113.6(5)
C10 C8 C9 119.4(5)
C10 C8 C7 122.5(5)
C9 C8 C7 118.2(6)
C8 C10 N2 119.2(5)
C8 C10 C11 124.3(5)
N2 C10 C11 116.5(5)
C12 C11 C10 118.2(5)
N3 C13 N2 126.9(5)
N1 C7 C8 121.6(5)
N1 C7 S1 113.8(4)
C8 C7 S1 124.6(4)
N1 C6 C1 113.3(5)
N1 C6 C5 126.9(5)
C1 C6 C5 119.9(5)
C4 C3 C2 120.9(6)
N3 C12 C11 125.8(5)
N3 C12 Cl1 114.5(4)
C11 C12 Cl1 119.6(4)
C2 C1 C6 121.9(6)
C2 C1 S1 128.1(5)
C6 C1 S1 110.1(4)
F2 B1 F1 110.3(5)
F2 B1 N1 111.0(5)
F1 B1 N1 110.6(5)
F2 B1 N2 109.2(5)
F1 B1 N2 107.8(5)
N1 B1 N2 107.8(4)
C1 C2 C3 117.7(6)
C5 C4 C3 121.2(6)
N4 C9 C8 178.1(7)
C4 C5 C6 118.4(6)
C20 S2 C14 90.6(3)
C26 N6 C23 117.8(5)
C26 N6 B2 116.5(5)
C23 N6 B2 125.7(5)
C20 N5 C19 112.6(5)
C20 N5 B2 123.4(5)
C19 N5 B2 123.9(4)
C14 C19 N5 113.2(5)
C14 C19 C18 119.6(6)
N5 C19 C18 127.2(5)
N5 C20 C21 121.9(5)
N5 C20 S2 113.2(4)
C21 C20 S2 124.9(4)
N6 C23 C21 117.3(5)
N6 C23 C24 118.3(5)
C21 C23 C24 124.3(5)
C25 C24 C23 117.8(5)
C19 C14 C15 122.2(6)
C19 C14 S2 110.4(5)
C15 C14 S2 127.4(5)
C26 N7 C25 114.8(5)
C23 C21 C20 123.1(5)
C23 C21 C22 119.5(5)
C20 C21 C22 117.4(5)
C14 C15 C16 117.0(6)
N8 C22 C21 178.1(7)
C17 C18 C19 118.6(6)
F3 B2 F4 110.4(5)
F3 B2 N5 110.8(5)
F4 B2 N5 110.6(5)
F3 B2 N6 107.9(5)
F4 B2 N6 108.8(5)
N5 B2 N6 108.2(4)
N7 C26 N6 126.6(5)
N7 C25 C24 124.6(6)
N7 C25 Cl2 114.8(5)
C24 C25 Cl2 120.6(5)
C17 C16 C15 120.8(6)
C18 C17 C16 121.8(6)

loop_
_geom_bond_atom_site_label_1
_geom_bond_atom_site_label_2
_geom_bond_distance
Cl1 C12 1.727(6)
S1 C7 1.713(6)
S1 C1 1.751(6)
N2 C13 1.348(7)
N2 C10 1.386(7)
N2 B1 1.593(8)
N1 C7 1.349(7)
N1 C6 1.395(7)
N1 B1 1.556(8)
F2 B1 1.365(7)
F1 B1 1.374(7)
N3 C13 1.314(7)
N3 C12 1.348(8)
C8 C10 1.389(9)
C8 C9 1.423(8)
C8 C7 1.424(8)
C10 C11 1.410(8)
C11 C12 1.357(8)
C6 C1 1.395(8)
C6 C5 1.387(8)
C3 C4 1.391(10)
C3 C2 1.380(9)
C1 C2 1.389(8)
C4 C5 1.386(9)
C9 N4 1.144(9)
S2 C20 1.728(6)
S2 C14 1.747(6)
Cl2 C25 1.718(6)
N6 C26 1.343(7)
N6 C23 1.387(7)
N6 B2 1.574(8)
N5 C20 1.352(7)
N5 C19 1.400(8)
N5 B2 1.552(8)
F4 B2 1.364(7)
F3 B2 1.374(8)
C19 C14 1.395(8)
C19 C18 1.396(8)
C20 C21 1.408(8)
C23 C21 1.409(8)
C23 C24 1.393(8)
C24 C25 1.357(8)
C14 C15 1.388(9)
N7 C26 1.310(8)
N7 C25 1.353(8)
C21 C22 1.433(8)
C15 C16 1.397(9)
C22 N8 1.138(8)
C18 C17 1.366(9)
C16 C17 1.390(10)
